data_4131942
loop_
_publ_author_name
'Ye, Ke-Yin'
'Pombar, Gisselle'
'Fu, Niankai'
'Sauer, Gregory S.'
'Keresztes, Ivan'
'Lin, Song'

_publ_section_title
;
 Anodically Coupled Electrolysis for the Heterodifunctionalization of
 Alkenes.
;
_journal_issue 7
_journal_name_full 'Journal of the American Chemical Society'
_journal_page_first 2438
_journal_page_last 2441
_journal_paper_doi 10.1021/jacs.7b13387
_journal_volume 140
_journal_year 2018
_chemical_absolute_configuration ad
_chemical_formula_moiety 'C20 H22 Cl F3 N2 O'
_chemical_formula_sum 'C20 H22 Cl F3 N2 O'
_chemical_formula_weight 398.84
_space_group_crystal_system orthorhombic
_space_group_IT_number 19
_space_group_name_Hall 'P 2ac 2ab'
_space_group_name_H-M_alt 'P 21 21 21'
_atom_sites_solution_hydrogens mixed
_atom_sites_solution_primary dual
_audit_creation_date 2017-10-18
_audit_creation_method
;
Olex2 1.2-ac3
(compiled 2016.08.26 svn.r3337 for Rigaku Oxford Diffraction, GUI svn.r5221)
;
_cell_angle_alpha 90
_cell_angle_beta 90
_cell_angle_gamma 90
_cell_formula_units_Z 4
_cell_length_a 8.9980(2)
_cell_length_b 11.5663(2)
_cell_length_c 17.6674(5)
_cell_measurement_reflns_used 3881
_cell_measurement_temperature 100.00(10)
_cell_measurement_theta_max 77.0320
_cell_measurement_theta_min 4.5710
_cell_volume 1838.71(7)
_computing_cell_refinement 'CrysAlisPro 1.171.39.29d (Rigaku OD, 2017)'
_computing_data_collection 'CrysAlisPro 1.171.39.29d (Rigaku OD, 2017)'
_computing_data_reduction 'CrysAlisPro 1.171.39.29d (Rigaku OD, 2017)'
_computing_molecular_graphics 'Olex2 (Dolomanov et al., 2009)'
_computing_publication_material 'Olex2 (Dolomanov et al., 2009)'
_computing_structure_refinement 'ShelXL (Sheldrick, 2015)'
_computing_structure_solution 'ShelXT (Sheldrick, 2015)'
_diffrn_ambient_environment N~2~
_diffrn_ambient_temperature 100.00(10)
_diffrn_detector 'CCD plate'
_diffrn_detector_type HyPix
_diffrn_measured_fraction_theta_full 1.000
_diffrn_measured_fraction_theta_max 1.000
_diffrn_measurement_details
;
List of Runs (angles in degrees, time in seconds):

  # Type    Start    End  Width  t~exp~   \w     \q     \k     \f   Frames
--------------------------------------------------------------------------
  1  \w     11.00  45.00   0.50    0.10    --   62.87  91.00-137.89   68
  2  \w     12.00  45.00   0.50    0.10    --   62.87  91.00-115.30   66
  3  \w    121.00 148.00   0.50    0.10    --  125.75 111.00-180.00   54
  4  \w    103.00 129.00   0.50    0.10    --  125.75 111.00 -90.00   52
  5  \w     89.00 149.00   0.50    0.10    --   62.87 128.00  46.00  120
  6  \w     90.00 168.00   0.50    0.10    --  125.75 128.00  46.00  156
  7  \w    142.00 168.00   0.50    0.10    --  125.75 111.00 -90.00   52
  8  \w     34.00 174.00   0.50    0.10    --  125.75 -80.00  39.00  280
  9  \w     98.00 178.00   0.50    0.10    --  125.75  50.00  90.00  160
 10  \w     81.00 127.00   0.50    0.10    --  125.75  77.00   0.00   92
 11  \w     82.00 168.00   0.50    0.10    --  125.75  50.00   0.00  172
 12  \w     70.00 178.00   0.50    0.10    --  125.75  41.00  -8.00  216
 13  \w    129.00 178.00   0.50    0.10    --  125.75  77.00 -90.00   98
 14  \w     81.00 124.00   0.50    0.10    --  125.75  77.00 -90.00   86
 15  \w     83.00 109.00   0.50    0.10    --  125.75 -63.00  30.00   52
 16  \w    -79.00 -20.00   0.50    0.05    --    0.00 142.00-141.00  118
 17  \w   -110.00  26.00   0.50    0.10    --  -62.87  80.00 163.00  272
 18  \w    -64.00 -17.00   0.50    0.05    --    0.00 -57.00 -30.00   94
 19  \w     36.00 115.00   0.50    0.10    --  125.75-111.00-120.00  158
 20  \w     40.00  74.00   0.50    0.10    --  125.75 -91.00 120.00   68
 21  \w    102.00 128.00   0.50    0.10    --  125.75 -91.00 120.00   52
 22  \w     44.00 129.00   0.50    0.10    --  125.75-142.00 160.00  170
 23  \w   -150.00  -9.00   0.50    0.10    --  -62.87 -41.00-161.00  282
 24  \w   -147.00 -69.00   0.50    0.10    --  -62.87-128.00 -27.00  156
 25  \w   -160.00 -59.00   0.50    0.10    -- -104.25-142.00 160.00  202
 26  \w     -3.00  57.00   0.50    0.05    --    0.00 -99.00 150.00  120
;
_diffrn_measurement_device 'four-circle diffractometer'
_diffrn_measurement_device_type 'XtaLAB Synergy, Dualflex, HyPix'
_diffrn_measurement_method '\w scans'
_diffrn_orient_matrix_type 'CrysAlisPro convention (1999,Acta A55,543-557)'
_diffrn_orient_matrix_UB_11 0.0078278000
_diffrn_orient_matrix_UB_12 0.0221500000
_diffrn_orient_matrix_UB_13 -0.0858982000
_diffrn_orient_matrix_UB_21 -0.0887366000
_diffrn_orient_matrix_UB_22 -0.1117281000
_diffrn_orient_matrix_UB_23 -0.0144315000
_diffrn_orient_matrix_UB_31 -0.1461833000
_diffrn_orient_matrix_UB_32 0.0690616000
_diffrn_orient_matrix_UB_33 0.0041977000
_diffrn_radiation_monochromator mirror
_diffrn_radiation_probe x-ray
_diffrn_radiation_type CuK\a
_diffrn_radiation_wavelength 1.54184
_diffrn_reflns_av_R_equivalents 0.0315
_diffrn_reflns_av_unetI/netI 0.0325
_diffrn_reflns_Laue_measured_fraction_full 1.000
_diffrn_reflns_Laue_measured_fraction_max 1.000
_diffrn_reflns_limit_h_max 10
_diffrn_reflns_limit_h_min -11
_diffrn_reflns_limit_k_max 14
_diffrn_reflns_limit_k_min -14
_diffrn_reflns_limit_l_max 22
_diffrn_reflns_limit_l_min -20
_diffrn_reflns_number 11128
_diffrn_reflns_point_group_measured_fraction_full 0.977
_diffrn_reflns_point_group_measured_fraction_max 0.972
_diffrn_reflns_theta_full 67.684
_diffrn_reflns_theta_max 74.464
_diffrn_reflns_theta_min 4.569
_diffrn_source 'micro-focus sealed X-ray tube'
_diffrn_source_type 'PhotonJet (Cu) X-ray Source'
_exptl_absorpt_coefficient_mu 2.218
_exptl_absorpt_correction_T_max 1.000
_exptl_absorpt_correction_T_min 0.261
_exptl_absorpt_correction_type gaussian
_exptl_absorpt_process_details
;
CrysAlisPro 1.171.39.29d (Rigaku Oxford Diffraction, 2017)
Numerical absorption correction based on gaussian integration over
			a multifaceted crystal model
Empirical absorption correction using spherical harmonics,
 implemented in SCALE3 ABSPACK scaling algorithm.
;
_exptl_crystal_colour 'clear colourless'
_exptl_crystal_colour_lustre clear
_exptl_crystal_colour_primary colourless
_exptl_crystal_density_diffrn 1.441
_exptl_crystal_description plate
_exptl_crystal_F_000 832
_exptl_crystal_size_max 0.303
_exptl_crystal_size_mid 0.254
_exptl_crystal_size_min 0.073
_refine_diff_density_max 0.732
_refine_diff_density_min -0.486
_refine_diff_density_rms 0.055
_refine_ls_abs_structure_details
;
 Flack x determined using 1336 quotients [(I+)-(I-)]/[(I+)+(I-)]
 (Parsons, Flack and Wagner, Acta Cryst. B69 (2013) 249-259).
;
_refine_ls_abs_structure_Flack -0.022(9)
_refine_ls_extinction_method none
_refine_ls_goodness_of_fit_ref 1.035
_refine_ls_hydrogen_treatment mixed
_refine_ls_matrix_type full
_refine_ls_number_parameters 247
_refine_ls_number_reflns 3662
_refine_ls_number_restraints 1
_refine_ls_restrained_S_all 1.035
_refine_ls_R_factor_all 0.0482
_refine_ls_R_factor_gt 0.0446
_refine_ls_shift/su_max 0.001
_refine_ls_shift/su_mean 0.000
_refine_ls_structure_factor_coef Fsqd
_refine_ls_weighting_details 'w=1/[\s^2^(Fo^2^)+(0.0626P)^2^+1.1779P] where P=(Fo^2^+2Fc^2^)/3'
_refine_ls_weighting_scheme calc
_refine_ls_wR_factor_gt 0.1151
_refine_ls_wR_factor_ref 0.1209
_reflns_Friedel_coverage 0.696
_reflns_Friedel_fraction_full 0.945
_reflns_Friedel_fraction_max 0.935
_reflns_number_gt 3438
_reflns_number_total 3662
_reflns_threshold_expression 'I > 2\s(I)'
_cod_data_source_file ja7b13387_si_002.cif
_cod_data_source_block rky2_abs
_cod_database_code 4131942
_shelx_shelxl_version_number 2016/6
_chemical_oxdiff_formula C20H23ClF3N2O
_chemical_oxdiff_usercomment 'Crystallized from acetone/pentane'
_shelx_space_group_comment
;
The symmetry employed for this shelxl refinement is uniquely defined
by the following loop, which should always be used as a source of
symmetry information in preference to the above space-group names.
They are only intended as comments.
;
_reflns_odcompleteness_completeness 100.00
_reflns_odcompleteness_iscentric 1
_reflns_odcompleteness_theta 66.97
_olex2_refinement_description
;
1. Fixed Uiso
 At 1.2 times of:
  All C(H) groups, All C(H,H) groups, All O(H) groups
2. Restrained distances
 O-H
 0.84 with sigma of 0.02
3.a Ternary CH refined with riding coordinates:
 C10(H10), C11(H11), C13(H13), C17(H17), C18(H18)
3.b Secondary CH2 refined with riding coordinates:
 C12(H12A,H12B), C14(H14A,H14B), C15(H15A,H15B), C16(H16A,H16B), C19(H19A,H19B)
3.c Aromatic/amide H refined with riding coordinates:
 C2(H2), C3(H3), C4(H4), C5(H5), C8(H8), C9(H9)
;
_olex2_submission_special_instructions 'No special instructions were received'
_oxdiff_exptl_absorpt_empirical_details
;
Empirical correction (ABSPACK) includes:
- Absorption correction using spherical harmonics
- Frame scaling
;
_oxdiff_exptl_absorpt_empirical_full_max 1.457
_oxdiff_exptl_absorpt_empirical_full_min 0.834

loop_
_space_group_symop_operation_xyz
'x, y, z'
'-x+1/2, -y, z+1/2'
'-x, y+1/2, -z+1/2'
'x+1/2, -y+1/2, -z'

loop_
_atom_site_label
_atom_site_type_symbol
_atom_site_fract_x
_atom_site_fract_y
_atom_site_fract_z
_atom_site_U_iso_or_equiv
_atom_site_adp_type
_atom_site_occupancy
_atom_site_site_symmetry_order
_atom_site_calc_flag
_atom_site_refinement_flags_posn
Cl Cl 0.17356(12) 0.18974(7) 0.55001(6) 0.0411(2) Uani 1 1 d .
F1 F 0.1107(3) 0.3737(2) 0.43072(13) 0.0528(7) Uani 1 1 d .
F2 F -0.0116(4) 0.5224(2) 0.46154(15) 0.0609(8) Uani 1 1 d .
F3 F 0.2239(4) 0.5246(3) 0.47009(18) 0.0840(12) Uani 1 1 d .
O O 0.7825(3) 0.4742(2) 0.65971(17) 0.0356(6) Uani 1 1 d D
H H 0.840(4) 0.518(4) 0.680(3) 0.043 Uiso 1 1 d DR
N1 N 1.0170(3) 0.1394(3) 0.7876(2) 0.0346(7) Uani 1 1 d .
N2 N 0.4898(3) 0.2848(2) 0.73525(17) 0.0273(6) Uani 1 1 d .
C1 C 0.9782(4) 0.2225(3) 0.8387(2) 0.0325(8) Uani 1 1 d .
C2 C 1.0451(4) 0.2178(3) 0.9111(3) 0.0395(9) Uani 1 1 d .
H2 H 1.117161 0.159895 0.921653 0.047 Uiso 1 1 calc R
C3 C 1.0072(5) 0.2954(3) 0.9662(3) 0.0423(9) Uani 1 1 d .
H3 H 1.051399 0.290753 1.014919 0.051 Uiso 1 1 calc R
C4 C 0.9017(5) 0.3830(3) 0.9501(2) 0.0379(8) Uani 1 1 d .
H4 H 0.874877 0.436548 0.988487 0.046 Uiso 1 1 calc R
C5 C 0.8384(4) 0.3912(3) 0.8804(2) 0.0321(8) Uani 1 1 d .
H5 H 0.768648 0.451128 0.870922 0.039 Uiso 1 1 calc R
C6 C 0.8743(4) 0.3122(3) 0.8213(2) 0.0283(7) Uani 1 1 d .
C7 C 0.8140(4) 0.3155(3) 0.7474(2) 0.0278(7) Uani 1 1 d .
C8 C 0.8564(4) 0.2305(3) 0.6971(2) 0.0315(8) Uani 1 1 d .
H8 H 0.817991 0.230427 0.647031 0.038 Uiso 1 1 calc R
C9 C 0.9566(4) 0.1440(3) 0.7200(2) 0.0334(8) Uani 1 1 d .
H9 H 0.982101 0.085608 0.684496 0.040 Uiso 1 1 calc R
C10 C 0.7124(4) 0.4119(3) 0.7199(2) 0.0268(7) Uani 1 1 d .
H10 H 0.691163 0.465957 0.762728 0.032 Uiso 1 1 calc R
C11 C 0.5658(4) 0.3692(3) 0.6861(2) 0.0255(7) Uani 1 1 d .
H11 H 0.589940 0.329005 0.637572 0.031 Uiso 1 1 calc R
C12 C 0.4637(4) 0.4736(3) 0.6665(2) 0.0292(7) Uani 1 1 d .
H12A H 0.503756 0.545290 0.689254 0.035 Uiso 1 1 calc R
H12B H 0.458761 0.484154 0.610904 0.035 Uiso 1 1 calc R
C13 C 0.3090(4) 0.4483(3) 0.6979(2) 0.0277(7) Uani 1 1 d .
H13 H 0.238954 0.511885 0.683759 0.033 Uiso 1 1 calc R
C14 C 0.3208(4) 0.4395(3) 0.7844(2) 0.0329(7) Uani 1 1 d .
H14A H 0.222053 0.422273 0.806407 0.039 Uiso 1 1 calc R
H14B H 0.356334 0.513694 0.805649 0.039 Uiso 1 1 calc R
C15 C 0.4319(4) 0.3411(4) 0.8040(2) 0.0342(8) Uani 1 1 d .
H15A H 0.515764 0.373433 0.833490 0.041 Uiso 1 1 calc R
H15B H 0.381372 0.282727 0.835945 0.041 Uiso 1 1 calc R
C16 C 0.3639(4) 0.2371(3) 0.6928(2) 0.0304(7) Uani 1 1 d .
H16A H 0.312678 0.178908 0.724559 0.036 Uiso 1 1 calc R
H16B H 0.401704 0.197364 0.647103 0.036 Uiso 1 1 calc R
C17 C 0.2499(4) 0.3316(3) 0.6685(2) 0.0254(7) Uani 1 1 d .
H17 H 0.153181 0.315114 0.694187 0.030 Uiso 1 1 calc R
C18 C 0.2230(4) 0.3342(3) 0.5832(2) 0.0295(7) Uani 1 1 d .
H18 H 0.316685 0.359030 0.557411 0.035 Uiso 1 1 calc R
C19 C 0.0978(5) 0.4167(3) 0.5604(2) 0.0354(8) Uani 1 1 d .
H19A H 0.001245 0.377209 0.567977 0.043 Uiso 1 1 calc R
H19B H 0.100015 0.484943 0.594159 0.043 Uiso 1 1 calc R
C20 C 0.1076(5) 0.4567(3) 0.4801(2) 0.0397(9) Uani 1 1 d .

loop_
_atom_site_aniso_label
_atom_site_aniso_U_11
_atom_site_aniso_U_22
_atom_site_aniso_U_33
_atom_site_aniso_U_23
_atom_site_aniso_U_13
_atom_site_aniso_U_12
Cl 0.0543(5) 0.0214(4) 0.0477(5) -0.0071(4) -0.0094(5) -0.0011(4)
F1 0.0816(19) 0.0453(14) 0.0317(12) -0.0073(11) -0.0073(12) 0.0102(14)
F2 0.093(2) 0.0462(14) 0.0436(14) 0.0003(12) -0.0179(15) 0.0190(15)
F3 0.087(2) 0.095(3) 0.069(2) 0.0372(19) -0.0245(18) -0.056(2)
O 0.0294(13) 0.0218(11) 0.0556(17) 0.0014(12) 0.0037(12) -0.0082(10)
N1 0.0228(13) 0.0177(13) 0.063(2) 0.0034(14) 0.0082(14) 0.0001(11)
N2 0.0216(12) 0.0227(14) 0.0374(15) 0.0055(12) -0.0008(12) -0.0017(11)
C1 0.0191(14) 0.0177(15) 0.061(2) 0.0065(16) 0.0016(16) -0.0026(12)
C2 0.0304(17) 0.0235(17) 0.065(3) 0.0098(17) -0.0049(17) -0.0013(14)
C3 0.043(2) 0.0312(18) 0.053(2) 0.0116(18) -0.0109(18) -0.0032(17)
C4 0.043(2) 0.0241(16) 0.047(2) -0.0011(17) -0.0050(19) -0.0003(15)
C5 0.0294(17) 0.0212(15) 0.046(2) -0.0006(15) -0.0029(16) -0.0021(13)
C6 0.0210(14) 0.0167(13) 0.047(2) 0.0014(14) -0.0004(14) -0.0013(12)
C7 0.0193(14) 0.0150(13) 0.0491(19) -0.0020(14) 0.0008(14) -0.0040(12)
C8 0.0227(15) 0.0215(15) 0.050(2) -0.0052(15) 0.0034(15) -0.0019(12)
C9 0.0251(16) 0.0156(14) 0.059(2) -0.0046(16) 0.0073(16) -0.0005(13)
C10 0.0244(15) 0.0175(14) 0.0385(18) -0.0036(13) -0.0010(14) -0.0013(12)
C11 0.0234(14) 0.0171(14) 0.0362(18) 0.0004(13) -0.0012(13) -0.0008(12)
C12 0.0301(16) 0.0153(14) 0.0421(19) 0.0033(15) -0.0076(15) -0.0014(13)
C13 0.0245(15) 0.0183(14) 0.0404(18) -0.0031(13) -0.0040(14) 0.0036(13)
C14 0.0318(17) 0.0298(16) 0.0371(18) -0.0027(15) -0.0023(16) 0.0066(15)
C15 0.0283(16) 0.039(2) 0.0356(18) 0.0054(16) -0.0019(14) 0.0057(15)
C16 0.0237(16) 0.0189(15) 0.048(2) 0.0029(15) -0.0015(14) -0.0006(13)
C17 0.0211(13) 0.0183(14) 0.0368(17) 0.0013(13) 0.0002(13) -0.0010(12)
C18 0.0351(17) 0.0169(14) 0.0365(18) -0.0040(13) 0.0005(14) -0.0016(13)
C19 0.048(2) 0.0253(16) 0.0326(18) -0.0043(15) -0.0047(17) 0.0082(16)
C20 0.051(2) 0.0228(17) 0.045(2) 0.0012(16) -0.0110(19) -0.0067(16)

loop_
_atom_type_symbol
_atom_type_description
_atom_type_scat_dispersion_real
_atom_type_scat_dispersion_imag
_atom_type_scat_source
C C 0.0181 0.0091 'International Tables Vol C Tables 4.2.6.8 and 6.1.1.4'
H H 0.0000 0.0000 'International Tables Vol C Tables 4.2.6.8 and 6.1.1.4'
Cl Cl 0.3639 0.7018 'International Tables Vol C Tables 4.2.6.8 and 6.1.1.4'
F F 0.0727 0.0534 'International Tables Vol C Tables 4.2.6.8 and 6.1.1.4'
N N 0.0311 0.0180 'International Tables Vol C Tables 4.2.6.8 and 6.1.1.4'
O O 0.0492 0.0322 'International Tables Vol C Tables 4.2.6.8 and 6.1.1.4'

loop_
_exptl_crystal_face_index_h
_exptl_crystal_face_index_k
_exptl_crystal_face_index_l
_exptl_crystal_face_perp_dist
-2 7 3 0.0906
-4 -4 -4 0.1183
1 -7 -4 0.1337
5 3 4 0.1180
-5 4 1 0.1634
0 -1 11 0.0399
0 1 -11 0.0269
-1 5 8 0.0774
4 2 8 0.0906
-5 -5 1 0.1140
-2 -4 9 0.0736
3 -6 5 0.1633

loop_
_geom_angle_atom_site_label_1
_geom_angle_atom_site_label_2
_geom_angle_atom_site_label_3
_geom_angle
C10 O H 105(4)
C9 N1 C1 117.9(3)
C15 N2 C11 110.9(3)
C16 N2 C11 107.9(3)
C16 N2 C15 108.3(3)
N1 C1 C2 117.5(3)
N1 C1 C6 122.5(4)
C2 C1 C6 120.0(4)
C1 C2 H2 119.6
C3 C2 C1 120.8(4)
C3 C2 H2 119.6
C2 C3 H3 120.2
C2 C3 C4 119.6(4)
C4 C3 H3 120.2
C3 C4 H4 119.6
C5 C4 C3 120.8(4)
C5 C4 H4 119.6
C4 C5 H5 119.2
C4 C5 C6 121.6(3)
C6 C5 H5 119.2
C5 C6 C1 117.2(3)
C7 C6 C1 117.9(3)
C7 C6 C5 124.9(3)
C6 C7 C10 123.0(3)
C8 C7 C6 118.0(3)
C8 C7 C10 118.9(3)
C7 C8 H8 120.0
C7 C8 C9 120.0(4)
C9 C8 H8 120.0
N1 C9 C8 123.7(4)
N1 C9 H9 118.1
C8 C9 H9 118.1
O C10 C7 110.0(3)
O C10 H10 109.4
O C10 C11 104.7(3)
C7 C10 H10 109.4
C7 C10 C11 113.9(3)
C11 C10 H10 109.4
N2 C11 C10 112.6(3)
N2 C11 H11 107.3
N2 C11 C12 111.8(3)
C10 C11 H11 107.3
C10 C11 C12 110.2(3)
C12 C11 H11 107.3
C11 C12 H12A 110.1
C11 C12 H12B 110.1
H12A C12 H12B 108.4
C13 C12 C11 108.0(3)
C13 C12 H12A 110.1
C13 C12 H12B 110.1
C12 C13 H13 110.0
C12 C13 C14 108.2(3)
C12 C13 C17 111.0(3)
C14 C13 H13 110.0
C14 C13 C17 107.5(3)
C17 C13 H13 110.0
C13 C14 H14A 110.0
C13 C14 H14B 110.0
C13 C14 C15 108.4(3)
H14A C14 H14B 108.4
C15 C14 H14A 110.0
C15 C14 H14B 110.0
N2 C15 C14 111.5(3)
N2 C15 H15A 109.3
N2 C15 H15B 109.3
C14 C15 H15A 109.3
C14 C15 H15B 109.3
H15A C15 H15B 108.0
N2 C16 H16A 109.1
N2 C16 H16B 109.1
N2 C16 C17 112.7(3)
H16A C16 H16B 107.8
C17 C16 H16A 109.1
C17 C16 H16B 109.1
C13 C17 C16 107.1(3)
C13 C17 H17 108.3
C16 C17 H17 108.3
C18 C17 C13 111.7(3)
C18 C17 C16 113.0(3)
C18 C17 H17 108.3
Cl C18 H18 108.8
C17 C18 Cl 109.7(2)
C17 C18 H18 108.8
C17 C18 C19 112.9(3)
C19 C18 Cl 107.8(2)
C19 C18 H18 108.8
C18 C19 H19A 108.9
C18 C19 H19B 108.9
H19A C19 H19B 107.7
C20 C19 C18 113.5(3)
C20 C19 H19A 108.9
C20 C19 H19B 108.9
F1 C20 F2 105.6(3)
F1 C20 F3 109.5(4)
F1 C20 C19 114.2(3)
F2 C20 C19 110.9(4)
F3 C20 F2 105.1(3)
F3 C20 C19 111.0(3)

loop_
_geom_bond_atom_site_label_1
_geom_bond_atom_site_label_2
_geom_bond_distance
Cl C18 1.826(3)
F1 C20 1.298(5)
F2 C20 1.355(5)
F3 C20 1.320(5)
O H 0.81(2)
O C10 1.431(4)
N1 C1 1.364(5)
N1 C9 1.314(5)
N2 C11 1.474(4)
N2 C15 1.474(5)
N2 C16 1.466(4)
C1 C2 1.416(6)
C1 C6 1.430(5)
C2 H2 0.9500
C2 C3 1.367(6)
C3 H3 0.9500
C3 C4 1.416(6)
C4 H4 0.9500
C4 C5 1.360(6)
C5 H5 0.9500
C5 C6 1.425(5)
C6 C7 1.416(5)
C7 C8 1.378(5)
C7 C10 1.522(5)
C8 H8 0.9500
C8 C9 1.406(5)
C9 H9 0.9500
C10 H10 1.0000
C10 C11 1.530(4)
C11 H11 1.0000
C11 C12 1.556(4)
C12 H12A 0.9900
C12 H12B 0.9900
C12 C13 1.528(5)
C13 H13 1.0000
C13 C14 1.534(5)
C13 C17 1.541(4)
C14 H14A 0.9900
C14 H14B 0.9900
C14 C15 1.554(5)
C15 H15A 0.9900
C15 H15B 0.9900
C16 H16A 0.9900
C16 H16B 0.9900
C16 C17 1.559(4)
C17 H17 1.0000
C17 C18 1.527(5)
C18 H18 1.0000
C18 C19 1.531(5)
C19 H19A 0.9900
C19 H19B 0.9900
C19 C20 1.495(5)

loop_
_geom_torsion_atom_site_label_1
_geom_torsion_atom_site_label_2
_geom_torsion_atom_site_label_3
_geom_torsion_atom_site_label_4
_geom_torsion
Cl C18 C19 C20 -81.5(3)
O C10 C11 N2 169.4(3)
O C10 C11 C12 -65.0(3)
N1 C1 C2 C3 -177.4(3)
N1 C1 C6 C5 177.6(3)
N1 C1 C6 C7 -2.0(5)
N2 C11 C12 C13 -6.1(4)
N2 C16 C17 C13 0.0(4)
N2 C16 C17 C18 123.5(3)
C1 N1 C9 C8 1.0(5)
C1 C2 C3 C4 -1.1(6)
C1 C6 C7 C8 1.5(5)
C1 C6 C7 C10 -174.8(3)
C2 C1 C6 C5 -2.4(5)
C2 C1 C6 C7 178.0(3)
C2 C3 C4 C5 -0.5(6)
C3 C4 C5 C6 0.6(6)
C4 C5 C6 C1 0.9(5)
C4 C5 C6 C7 -179.6(3)
C5 C6 C7 C8 -178.0(3)
C5 C6 C7 C10 5.6(5)
C6 C1 C2 C3 2.6(5)
C6 C7 C8 C9 0.1(5)
C6 C7 C10 O 115.9(3)
C6 C7 C10 C11 -126.9(3)
C7 C8 C9 N1 -1.4(5)
C7 C10 C11 N2 49.2(4)
C7 C10 C11 C12 174.9(3)
C8 C7 C10 O -60.4(4)
C8 C7 C10 C11 56.8(4)
C9 N1 C1 C2 -179.3(3)
C9 N1 C1 C6 0.8(5)
C10 C7 C8 C9 176.5(3)
C10 C11 C12 C13 -132.2(3)
C11 N2 C15 C14 58.9(4)
C11 N2 C16 C17 -59.9(4)
C11 C12 C13 C14 62.9(3)
C11 C12 C13 C17 -54.9(4)
C12 C13 C14 C15 -59.1(4)
C12 C13 C17 C16 58.2(4)
C12 C13 C17 C18 -66.1(4)
C13 C14 C15 N2 -1.1(4)
C13 C17 C18 Cl 173.6(2)
C13 C17 C18 C19 -66.1(4)
C14 C13 C17 C16 -60.0(3)
C14 C13 C17 C18 175.8(3)
C15 N2 C11 C10 69.9(4)
C15 N2 C11 C12 -54.8(4)
C15 N2 C16 C17 60.1(4)
C16 N2 C11 C10 -171.6(3)
C16 N2 C11 C12 63.6(3)
C16 N2 C15 C14 -59.3(4)
C16 C17 C18 Cl 52.8(3)
C16 C17 C18 C19 173.1(3)
C17 C13 C14 C15 60.9(4)
C17 C18 C19 C20 157.1(3)
C18 C19 C20 F1 56.4(5)
C18 C19 C20 F2 175.5(3)
C18 C19 C20 F3 -68.0(4)

loop_
_exptl_oxdiff_crystal_face_indexfrac_h
_exptl_oxdiff_crystal_face_indexfrac_k
_exptl_oxdiff_crystal_face_indexfrac_l
_exptl_oxdiff_crystal_face_x
_exptl_oxdiff_crystal_face_y
_exptl_oxdiff_crystal_face_z
-1.9350 6.7419 3.3144 -0.1505 -0.6294 0.7624
-4.2010 -4.4631 -4.1329 0.2233 0.9311 0.2885
1.3190 -6.9147 -3.6348 0.1694 0.7080 -0.6856
5.0247 3.0336 3.5764 -0.2007 -0.8364 -0.5100
-4.9721 3.8158 1.4861 -0.0821 -0.0066 0.9966
-0.3295 -0.5093 11.4225 -0.9950 -0.0787 0.0609
0.1542 0.6472 -11.4206 0.9966 0.0788 -0.0258
-1.0000 5.0000 8.0000 -0.5843 -0.5854 0.5251
4.0000 2.0000 8.0000 -0.6116 -0.6939 -0.4130
-5.0000 -5.0000 1.0000 -0.2358 0.9879 0.3898
-2.0000 -4.0000 9.0000 -0.8773 0.4945 0.0539
3.0000 -6.0000 5.0000 -0.5389 0.3320 -0.8319
